data_7203658
loop_
_publ_author_name
'Burke, Nichola J.'
'Burrows, Andrew D.'
'Mahon, Mary F.'
'Warren, John E.'

_publ_section_title
;
 Structural manipulation through control of hydrogen bonding faces: the
 effects of cation substitution on the guanidinium sulfonate structure
;
_journal_issue 12
_journal_name_full CrystEngComm
_journal_page_first 931
_journal_paper_doi 10.1039/b612883a
_journal_volume 8
_journal_year 2006
_chemical_formula_sum 'C12 H23 N3 O4 S'
_chemical_formula_weight 305.39
_chemical_name_systematic
;
?
;
_space_group_IT_number 19
_symmetry_cell_setting orthorhombic
_symmetry_space_group_name_Hall 'P 2ac 2ab'
_symmetry_space_group_name_H-M 'P 21 21 21'
_atom_sites_solution_hydrogens geom
_atom_sites_solution_primary direct
_atom_sites_solution_secondary difmap
_audit_creation_method SHELXL-97
_cell_angle_alpha 90.00
_cell_angle_beta 90.00
_cell_angle_gamma 90.00
_cell_formula_units_Z 8
_cell_length_a 13.0450(2)
_cell_length_b 13.7180(2)
_cell_length_c 17.8470(3)
_cell_measurement_reflns_used 21597
_cell_measurement_temperature 293(2)
_cell_measurement_theta_max 27.485
_cell_measurement_theta_min 2.910
_cell_volume 3193.74(9)
_computing_cell_refinement 'HKL Scalepack (Otwinowski & Minor 1997)'
_computing_data_reduction 'Denzo & Scalepack (Otwinowski & Minor, 1997)'
_computing_molecular_graphics 'ORTEX (P.McArdle, 1995)'
_computing_publication_material 'SHELXL-97/2 (Sheldrick,1997)'
_computing_structure_refinement 'SHELXL-97 (Sheldrick, 1997)'
_computing_structure_solution 'SHELXS-97 (Sheldrick, 1990)'
_diffrn_ambient_temperature 293(2)
_diffrn_measured_fraction_theta_full 0.987
_diffrn_measured_fraction_theta_max 0.987
_diffrn_measurement_device_type KappaCCD
_diffrn_measurement_method KappaCCD
_diffrn_radiation_monochromator graphite
_diffrn_radiation_source 'fine-focus sealed tube'
_diffrn_radiation_type MoK\a
_diffrn_radiation_wavelength 0.71073
_diffrn_reflns_av_R_equivalents 0.0505
_diffrn_reflns_av_sigmaI/netI 0.0316
_diffrn_reflns_limit_h_max 15
_diffrn_reflns_limit_h_min -15
_diffrn_reflns_limit_k_max 16
_diffrn_reflns_limit_k_min -16
_diffrn_reflns_limit_l_max 21
_diffrn_reflns_limit_l_min -21
_diffrn_reflns_number 34543
_diffrn_reflns_theta_full 24.99
_diffrn_reflns_theta_max 24.99
_diffrn_reflns_theta_min 3.75
_exptl_absorpt_coefficient_mu 0.219
_exptl_absorpt_correction_T_max 0.950
_exptl_absorpt_correction_T_min 0.922
_exptl_absorpt_correction_type multi-scan
_exptl_absorpt_process_details
;
?
;
_exptl_crystal_colour Colourless
_exptl_crystal_density_diffrn 1.270
_exptl_crystal_density_method 'not measured'
_exptl_crystal_description Plate
_exptl_crystal_F_000 1312
_exptl_crystal_size_max 0.25
_exptl_crystal_size_mid 0.25
_exptl_crystal_size_min 0.10
_refine_diff_density_max 0.641
_refine_diff_density_min -0.339
_refine_diff_density_rms 0.079
_refine_ls_abs_structure_details 'Flack H D (1983), Acta Cryst. A39, 876-881'
_refine_ls_abs_structure_Flack 0.10(15)
_refine_ls_extinction_coef 0.029(6)
_refine_ls_extinction_expression Fc^*^=kFc[1+0.001xFc^2^\l^3^/sin(2\q)]^-1/4^
_refine_ls_extinction_method SHELXL
_refine_ls_goodness_of_fit_ref 1.074
_refine_ls_hydrogen_treatment constr
_refine_ls_matrix_type full
_refine_ls_number_parameters 369
_refine_ls_number_reflns 5567
_refine_ls_number_restraints 0
_refine_ls_restrained_S_all 1.074
_refine_ls_R_factor_all 0.0963
_refine_ls_R_factor_gt 0.0785
_refine_ls_shift/su_max 0.000
_refine_ls_shift/su_mean 0.000
_refine_ls_structure_factor_coef Fsqd
_refine_ls_weighting_details 'calc w=1/[\s^2^(Fo^2^)+(0.1613P)^2^+0.7090P] where P=(Fo^2^+2Fc^2^)/3'
_refine_ls_weighting_scheme calc
_refine_ls_wR_factor_gt 0.2162
_refine_ls_wR_factor_ref 0.2357
_reflns_number_gt 4429
_reflns_number_total 5567
_reflns_threshold_expression >2sigma(I)
_cod_data_source_file b612883a.txt
_cod_data_source_block compound_3a_h05njb3
_cod_depositor_comments
;
The following automatic conversions were performed:
'_symmetry_cell_setting' value 'Orthorhombic' changed to 'orthorhombic'
according to '/home/saulius/struct/CIF-dictionaries/cif_core.dic'
dictionary named 'cif_core.dic' version 2.4.1 from
2010-06-29.

'_exptl_absorpt_correction_type' value 'Multi-Scan' changed
to 'multi-scan' according to
'/home/saulius/struct/CIF-dictionaries/cif_core.dic' dictionary named
'cif_core.dic' version 2.4.1 from 2010-06-29.

Automatic conversion script
Id: cif_fix_enum 1527 2010-12-29 10:47:43Z saulius 
;
_cod_original_sg_symbol_H-M P212121
_cod_database_code 7203658

loop_
_symmetry_equiv_pos_as_xyz
'x, y, z'
'-x+1/2, -y, z+1/2'
'x+1/2, -y+1/2, -z'
'-x, y+1/2, -z+1/2'

loop_
_atom_site_label
_atom_site_type_symbol
_atom_site_fract_x
_atom_site_fract_y
_atom_site_fract_z
_atom_site_U_iso_or_equiv
_atom_site_adp_type
_atom_site_occupancy
_atom_site_symmetry_multiplicity
_atom_site_calc_flag
_atom_site_refinement_flags
_atom_site_disorder_assembly
_atom_site_disorder_group
S1 S 0.96383(9) 0.05725(9) 0.08816(6) 0.0648(4) Uani 1 1 d . . .
S2 S 0.52024(8) 0.44302(8) 0.40940(6) 0.0546(3) Uani 1 1 d . . .
O1 O 1.0002(4) 0.1502(3) 0.0677(2) 0.1003(14) Uani 1 1 d . . .
O2 O 0.8552(3) 0.0492(3) 0.0823(3) 0.1060(14) Uani 1 1 d . . .
O3 O 1.0100(4) -0.0232(4) 0.0441(3) 0.1124(16) Uani 1 1 d . . .
O4 O 0.6303(2) 0.4465(2) 0.4183(2) 0.0721(8) Uani 1 1 d . . .
O5 O 0.4791(3) 0.3462(2) 0.4253(2) 0.0688(9) Uani 1 1 d . . .
O6 O 0.4693(3) 0.5192(3) 0.4517(2) 0.0878(11) Uani 1 1 d . . .
O7 O 1.1419(5) 0.1976(6) 0.1955(4) 0.152(2) Uani 1 1 d . . .
O8 O 0.6397(9) 0.5477(7) 0.2140(9) 0.278(8) Uani 1 1 d . . .
N1 N 0.9023(3) 0.3281(3) 0.0131(3) 0.0779(11) Uani 1 1 d . . .
H1B H 0.9292 0.3840 0.0035 0.093 Uiso 1 1 calc R . .
H1A H 0.9352 0.2864 0.0398 0.093 Uiso 1 1 calc R . .
N2 N 0.7695(3) 0.2216(3) 0.0041(3) 0.0741(11) Uani 1 1 d . . .
H2A H 0.8032 0.1849 0.0344 0.089 Uiso 1 1 calc R . .
N3 N 0.7606(3) 0.3698(3) -0.0539(3) 0.0866(14) Uani 1 1 d . . .
H3A H 0.6999 0.3567 -0.0697 0.104 Uiso 1 1 calc R . .
H3B H 0.7886 0.4248 -0.0648 0.104 Uiso 1 1 calc R . .
N4 N 0.7333(3) 0.2896(3) 0.4912(3) 0.0714(11) Uani 1 1 d . . .
H4A H 0.6956 0.3285 0.4652 0.086 Uiso 1 1 calc R . .
N5 N 0.6025(3) 0.1797(3) 0.4809(3) 0.0726(11) Uani 1 1 d . . .
H5A H 0.5664 0.2225 0.4577 0.087 Uiso 1 1 calc R . .
H5B H 0.5778 0.1226 0.4891 0.087 Uiso 1 1 calc R . .
N6 N 0.7518(3) 0.1355(3) 0.5416(3) 0.0724(11) Uani 1 1 d . . .
H6A H 0.8121 0.1500 0.5575 0.087 Uiso 1 1 calc R . .
H6B H 0.7270 0.0784 0.5497 0.087 Uiso 1 1 calc R . .
C1 C 0.8103(4) 0.3063(3) -0.0134(3) 0.0624(11) Uani 1 1 d . . .
C2 C 0.6736(5) 0.1858(4) -0.0232(5) 0.101(2) Uani 1 1 d . . .
H2C H 0.6186 0.2210 0.0002 0.151 Uiso 1 1 calc R . .
H2D H 0.6675 0.1177 -0.0115 0.151 Uiso 1 1 calc R . .
H2E H 0.6703 0.1946 -0.0765 0.151 Uiso 1 1 calc R . .
C3 C 0.6966(3) 0.2018(3) 0.5042(2) 0.0562(10) Uani 1 1 d . . .
C4 C 0.8297(5) 0.3263(4) 0.5163(5) 0.109(2) Uani 1 1 d . . .
H4C H 0.8352 0.3177 0.5696 0.164 Uiso 1 1 calc R . .
H4D H 0.8346 0.3944 0.5045 0.164 Uiso 1 1 calc R . .
H4E H 0.8841 0.2916 0.4918 0.164 Uiso 1 1 calc R . .
C5 C 1.0041(5) 0.0314(5) 0.1809(3) 0.0901(17) Uani 1 1 d . . .
H5C H 0.9686 -0.0272 0.1969 0.108 Uiso 1 1 calc R . .
H5D H 1.0765 0.0156 0.1789 0.108 Uiso 1 1 calc R . .
C6 C 0.9902(5) 0.1048(4) 0.2400(3) 0.0781(14) Uani 1 1 d . . .
C7 C 1.0799(8) 0.1794(7) 0.2411(5) 0.130(3) Uani 1 1 d . . .
C8 C 1.0827(11) 0.2266(8) 0.3141(5) 0.175(5) Uani 1 1 d . . .
H8A H 1.0706 0.2962 0.3104 0.209 Uiso 1 1 calc R . .
H8B H 1.1470 0.2150 0.3398 0.209 Uiso 1 1 calc R . .
C9 C 0.9876(13) 0.1705(9) 0.3545(5) 0.186(6) Uani 1 1 d . . .
H9 H 0.9883 0.1708 0.4094 0.224 Uiso 1 1 calc R . .
C10 C 0.8808(10) 0.2101(11) 0.3151(7) 0.192(6) Uani 1 1 d . . .
H10A H 0.8208 0.1821 0.3390 0.230 Uiso 1 1 calc R . .
H10B H 0.8763 0.2806 0.3172 0.230 Uiso 1 1 calc R . .
C11 C 0.8917(10) 0.1754(9) 0.2375(5) 0.161(5) Uani 1 1 d . . .
H11A H 0.9030 0.2295 0.2034 0.194 Uiso 1 1 calc R . .
H11B H 0.8312 0.1400 0.2216 0.194 Uiso 1 1 calc R . .
C12 C 0.9875(8) 0.0763(10) 0.3201(4) 0.150(4) Uani 1 1 d . . .
C13 C 1.0935(11) 0.0286(9) 0.3483(6) 0.172(5) Uani 1 1 d . . .
H13A H 1.1474 0.0760 0.3450 0.258 Uiso 1 1 calc R . .
H13B H 1.1100 -0.0265 0.3174 0.258 Uiso 1 1 calc R . .
H13C H 1.0862 0.0077 0.3994 0.258 Uiso 1 1 calc R . .
C14 C 0.9026(13) 0.0129(11) 0.3424(7) 0.209(7) Uani 1 1 d . . .
H14A H 0.9288 -0.0417 0.3700 0.313 Uiso 1 1 calc R . .
H14B H 0.8675 -0.0100 0.2985 0.313 Uiso 1 1 calc R . .
H14C H 0.8557 0.0489 0.3733 0.313 Uiso 1 1 calc R . .
C15 C 0.4954(5) 0.4737(4) 0.3151(3) 0.0812(15) Uani 1 1 d . . .
H15A H 0.4216 0.4744 0.3086 0.097 Uiso 1 1 calc R . .
H15B H 0.5193 0.5399 0.3075 0.097 Uiso 1 1 calc R . .
C16 C 0.5407(4) 0.4108(4) 0.2520(3) 0.0727(13) Uani 1 1 d . . .
C17 C 0.6062(9) 0.4652(9) 0.2028(8) 0.179(6) Uani 1 1 d . . .
C18 C 0.6211(12) 0.4105(9) 0.1304(7) 0.191(6) Uani 1 1 d . . .
H18A H 0.5982 0.4480 0.0875 0.230 Uiso 1 1 calc R . .
H18B H 0.6919 0.3909 0.1233 0.230 Uiso 1 1 calc R . .
C19 C 0.5539(10) 0.3266(8) 0.1452(4) 0.144(4) Uani 1 1 d . . .
H19 H 0.5296 0.2931 0.1000 0.173 Uiso 1 1 calc R . .
C20 C 0.6154(11) 0.2649(7) 0.1960(5) 0.162(5) Uani 1 1 d . . .
H20A H 0.6858 0.2601 0.1791 0.195 Uiso 1 1 calc R . .
H20B H 0.5866 0.1999 0.2001 0.195 Uiso 1 1 calc R . .
C21 C 0.6078(11) 0.3211(8) 0.2721(5) 0.173(5) Uani 1 1 d . . .
H21A H 0.5753 0.2814 0.3103 0.208 Uiso 1 1 calc R . .
H21B H 0.6750 0.3410 0.2896 0.208 Uiso 1 1 calc R . .
C22 C 0.4684(8) 0.3697(9) 0.1937(6) 0.151(4) Uani 1 1 d . . .
C23 C 0.4003(12) 0.4387(17) 0.1602(7) 0.273(13) Uani 1 1 d . . .
H23A H 0.4097 0.5013 0.1832 0.410 Uiso 1 1 calc R . .
H23B H 0.3308 0.4177 0.1671 0.410 Uiso 1 1 calc R . .
H23C H 0.4148 0.4435 0.1075 0.410 Uiso 1 1 calc R . .
C24 C 0.3960(13) 0.2881(12) 0.2337(11) 0.241(9) Uani 1 1 d . . .
H24A H 0.3254 0.3071 0.2293 0.362 Uiso 1 1 calc R . .
H24B H 0.4139 0.2829 0.2857 0.362 Uiso 1 1 calc R . .
H24C H 0.4059 0.2262 0.2096 0.362 Uiso 1 1 calc R . .

loop_
_atom_site_aniso_label
_atom_site_aniso_U_11
_atom_site_aniso_U_22
_atom_site_aniso_U_33
_atom_site_aniso_U_23
_atom_site_aniso_U_13
_atom_site_aniso_U_12
S1 0.0704(7) 0.0649(7) 0.0590(6) 0.0041(6) -0.0082(5) -0.0051(5)
S2 0.0561(5) 0.0481(5) 0.0595(6) -0.0047(5) -0.0001(4) 0.0008(4)
O1 0.132(4) 0.080(3) 0.089(3) 0.023(2) -0.010(2) -0.029(2)
O2 0.082(2) 0.084(3) 0.152(4) 0.017(3) -0.027(3) -0.012(2)
O3 0.112(3) 0.101(3) 0.124(4) -0.040(3) 0.006(3) 0.015(3)
O4 0.0578(16) 0.0591(17) 0.099(2) 0.001(2) -0.0046(16) -0.0031(14)
O5 0.0637(18) 0.0594(17) 0.083(2) 0.0088(15) 0.0046(16) -0.0091(14)
O6 0.094(3) 0.075(2) 0.094(3) -0.0171(19) 0.019(2) 0.016(2)
O7 0.139(5) 0.183(6) 0.134(5) 0.003(4) -0.013(4) -0.063(5)
O8 0.242(10) 0.166(7) 0.425(19) -0.125(10) 0.178(12) -0.106(7)
N1 0.069(3) 0.070(2) 0.094(3) 0.004(2) -0.010(2) -0.010(2)
N2 0.060(2) 0.064(2) 0.098(3) 0.012(2) 0.001(2) -0.0040(18)
N3 0.065(2) 0.061(2) 0.134(4) 0.009(2) -0.017(3) -0.006(2)
N4 0.054(2) 0.060(2) 0.100(3) 0.007(2) -0.002(2) 0.0051(17)
N5 0.056(2) 0.066(2) 0.096(3) 0.007(2) -0.013(2) -0.0020(17)
N6 0.060(2) 0.061(2) 0.097(3) 0.011(2) -0.005(2) 0.0038(18)
C1 0.064(3) 0.051(2) 0.072(3) -0.006(2) 0.007(2) 0.0014(18)
C2 0.069(3) 0.071(3) 0.163(6) 0.010(4) -0.008(4) -0.026(3)
C3 0.048(2) 0.056(2) 0.064(3) 0.002(2) 0.0030(18) 0.0038(17)
C4 0.067(3) 0.065(3) 0.196(8) 0.011(4) -0.022(4) 0.002(3)
C5 0.107(4) 0.089(4) 0.074(3) 0.007(3) -0.018(3) 0.010(3)
C6 0.089(3) 0.083(3) 0.062(3) -0.002(2) -0.011(2) -0.026(3)
C7 0.170(8) 0.127(6) 0.094(5) 0.016(4) -0.004(5) -0.081(6)
C8 0.278(14) 0.154(8) 0.092(5) -0.005(5) -0.048(7) -0.113(9)
C9 0.333(19) 0.158(9) 0.067(4) -0.030(5) 0.001(7) -0.071(11)
C10 0.183(10) 0.254(14) 0.140(8) -0.060(9) -0.022(8) 0.112(11)
C11 0.200(10) 0.189(10) 0.095(5) 0.004(6) 0.006(6) 0.107(9)
C12 0.138(7) 0.243(12) 0.069(4) 0.022(6) 0.001(4) -0.081(8)
C13 0.207(12) 0.174(9) 0.135(7) 0.063(7) -0.022(8) 0.068(9)
C14 0.248(15) 0.246(14) 0.132(8) 0.054(9) 0.032(9) -0.122(12)
C15 0.101(4) 0.064(3) 0.079(3) 0.007(2) -0.020(3) 0.013(3)
C16 0.088(3) 0.069(3) 0.062(3) -0.006(2) -0.010(2) 0.004(2)
C17 0.160(9) 0.138(8) 0.238(13) -0.064(8) 0.102(9) -0.048(7)
C18 0.257(14) 0.149(8) 0.168(10) -0.045(7) 0.128(10) -0.059(10)
C19 0.197(10) 0.157(8) 0.078(4) -0.053(5) -0.013(6) 0.032(8)
C20 0.273(13) 0.123(6) 0.091(5) -0.039(5) 0.006(7) 0.064(8)
C21 0.268(13) 0.167(8) 0.084(4) -0.046(5) -0.025(6) 0.127(9)
C22 0.139(7) 0.200(11) 0.115(6) -0.066(7) -0.024(6) 0.020(7)
C23 0.185(12) 0.49(3) 0.146(9) -0.068(15) -0.098(9) 0.156(18)
C24 0.225(14) 0.216(13) 0.282(18) -0.119(14) 0.084(13) -0.139(12)

loop_
_atom_type_symbol
_atom_type_description
_atom_type_scat_dispersion_real
_atom_type_scat_dispersion_imag
_atom_type_scat_source
C C 0.0033 0.0016 'International Tables Vol C Tables 4.2.6.8 and 6.1.1.4'
H H 0.0000 0.0000 'International Tables Vol C Tables 4.2.6.8 and 6.1.1.4'
N N 0.0061 0.0033 'International Tables Vol C Tables 4.2.6.8 and 6.1.1.4'
S S 0.1246 0.1234 'International Tables Vol C Tables 4.2.6.8 and 6.1.1.4'
O O 0.0106 0.0060 'International Tables Vol C Tables 4.2.6.8 and 6.1.1.4'

loop_
_geom_angle_atom_site_label_1
_geom_angle_atom_site_label_2
_geom_angle_atom_site_label_3
_geom_angle
_geom_angle_site_symmetry_1
_geom_angle_site_symmetry_3
_geom_angle_publ_flag
O1 S1 O2 112.7(3) . . ?
O1 S1 O3 113.5(3) . . ?
O2 S1 O3 107.9(3) . . ?
O1 S1 C5 108.9(3) . . ?
O2 S1 C5 110.4(3) . . ?
O3 S1 C5 103.0(3) . . ?
O4 S2 O6 112.0(2) . . ?
O4 S2 O5 111.9(2) . . ?
O6 S2 O5 112.7(2) . . ?
O4 S2 C15 106.2(3) . . ?
O6 S2 C15 103.9(3) . . ?
O5 S2 C15 109.6(2) . . ?
C1 N2 C2 125.2(5) . . ?
C3 N4 C4 126.0(4) . . ?
N3 C1 N2 121.4(5) . . ?
N3 C1 N1 119.8(4) . . ?
N2 C1 N1 118.8(5) . . ?
N4 C3 N5 119.2(4) . . ?
N4 C3 N6 120.9(4) . . ?
N5 C3 N6 119.8(4) . . ?
C6 C5 S1 119.7(4) . . ?
C5 C6 C12 120.9(7) . . ?
C5 C6 C7 111.6(6) . . ?
C12 C6 C7 100.3(5) . . ?
C5 C6 C11 119.4(6) . . ?
C12 C6 C11 99.6(7) . . ?
C7 C6 C11 101.8(8) . . ?
O7 C7 C8 120.6(8) . . ?
O7 C7 C6 130.5(8) . . ?
C8 C7 C6 108.9(7) . . ?
C7 C8 C9 99.6(6) . . ?
C12 C9 C8 103.7(9) . . ?
C12 C9 C10 96.5(9) . . ?
C8 C9 C10 107.4(10) . . ?
C11 C10 C9 102.3(8) . . ?
C10 C11 C6 104.2(7) . . ?
C9 C12 C14 114.8(11) . . ?
C9 C12 C6 100.1(9) . . ?
C14 C12 C6 115.9(8) . . ?
C9 C12 C13 103.5(10) . . ?
C14 C12 C13 108.8(11) . . ?
C6 C12 C13 112.9(8) . . ?
C16 C15 S2 119.7(4) . . ?
C17 C16 C22 98.3(9) . . ?
C17 C16 C15 112.7(6) . . ?
C22 C16 C15 118.3(6) . . ?
C17 C16 C21 102.6(9) . . ?
C22 C16 C21 102.4(7) . . ?
C15 C16 C21 119.5(5) . . ?
O8 C17 C16 126.2(11) . . ?
O8 C17 C18 123.6(11) . . ?
C16 C17 C18 110.0(8) . . ?
C19 C18 C17 99.2(7) . . ?
C18 C19 C20 103.6(12) . . ?
C18 C19 C22 103.5(8) . . ?
C20 C19 C22 105.7(8) . . ?
C19 C20 C21 102.5(7) . . ?
C16 C21 C20 103.0(7) . . ?
C23 C22 C16 115.4(11) . . ?
C23 C22 C19 118.1(11) . . ?
C16 C22 C19 94.5(7) . . ?
C23 C22 C24 106.2(13) . . ?
C16 C22 C24 108.4(10) . . ?
C19 C22 C24 113.9(10) . . ?

loop_
_geom_bond_atom_site_label_1
_geom_bond_atom_site_label_2
_geom_bond_distance
_geom_bond_site_symmetry_2
_geom_bond_publ_flag
S1 O1 1.409(4) . ?
S1 O2 1.425(4) . ?
S1 O3 1.482(5) . ?
S1 C5 1.773(6) . ?
S2 O4 1.445(3) . ?
S2 O6 1.451(4) . ?
S2 O5 1.460(3) . ?
S2 C15 1.764(6) . ?
O7 C7 1.174(10) . ?
O8 C17 1.228(11) . ?
N1 C1 1.325(7) . ?
N2 C1 1.315(6) . ?
N2 C2 1.429(7) . ?
N3 C1 1.304(6) . ?
N4 C3 1.317(5) . ?
N4 C4 1.427(7) . ?
N5 C3 1.331(6) . ?
N6 C3 1.338(6) . ?
C5 C6 1.470(9) . ?
C6 C12 1.482(9) . ?
C6 C7 1.554(9) . ?
C6 C11 1.610(11) . ?
C7 C8 1.455(12) . ?
C8 C9 1.628(17) . ?
C9 C12 1.430(16) . ?
C9 C10 1.651(18) . ?
C10 C11 1.472(13) . ?
C12 C14 1.464(13) . ?
C12 C13 1.610(15) . ?
C15 C16 1.536(8) . ?
C16 C17 1.436(12) . ?
C16 C22 1.513(10) . ?
C16 C21 1.553(10) . ?
C17 C18 1.506(15) . ?
C18 C19 1.471(15) . ?
C19 C20 1.477(13) . ?
C19 C22 1.531(14) . ?
C20 C21 1.566(10) . ?
C22 C23 1.429(18) . ?
C22 C24 1.629(18) . ?
